data_2224034
loop_
_publ_author_name
'Khan, F. Nawaz'
'Subashini, R.'
'Kumar, Rajesh'
'Hathwar, Venkatesha R.'
'Ng, Seik Weng'

_publ_section_title
;
 2-Chloroquinoline-3-carbaldehyde
;
_journal_coeditor_code TK2549
_journal_issue 11
_journal_name_full 'Acta Crystallographica Section E'
_journal_page_first o2710
_journal_paper_doi 10.1107/S1600536809040665
_journal_volume 65
_journal_year 2009
_chemical_formula_iupac 'C10 H6 Cl N O'
_chemical_formula_moiety 'C10 H6 Cl N O'
_chemical_formula_sum 'C10 H6 Cl N O'
_chemical_formula_weight 191.61
_chemical_name_systematic
;
2-Chloroquinoline-3-carbaldehyde
;
_space_group_IT_number 14
_symmetry_cell_setting monoclinic
_symmetry_space_group_name_Hall '-P 2yn'
_symmetry_space_group_name_H-M 'P 1 21/n 1'
_atom_sites_solution_hydrogens geom
_atom_sites_solution_primary direct
_atom_sites_solution_secondary difmap
_audit_creation_method SHELXL-97
_cell_angle_alpha 90
_cell_angle_beta 101.365(4)
_cell_angle_gamma 90
_cell_formula_units_Z 4
_cell_length_a 11.8784(9)
_cell_length_b 3.9235(3)
_cell_length_c 18.1375(12)
_cell_measurement_reflns_used 781
_cell_measurement_temperature 290(2)
_cell_measurement_theta_max 24.3
_cell_measurement_theta_min 2.1
_cell_volume 828.72(11)
_computing_cell_refinement 'SAINT (Bruker, 2004)'
_computing_data_collection 'SMART (Bruker, 2004)'
_computing_data_reduction 'SAINT (Bruker, 2004)'
_computing_molecular_graphics 'X-SEED (Barbour, 2001)'
_computing_publication_material 'publCIF (Westrip, 2009)'
_computing_structure_refinement 'SHELXL97 (Sheldrick, 2008)'
_computing_structure_solution 'SHELXS97 (Sheldrick, 2008)'
_diffrn_ambient_temperature 290(2)
_diffrn_measured_fraction_theta_full 0.998
_diffrn_measured_fraction_theta_max 0.998
_diffrn_measurement_device_type 'Bruker SMART area-detector'
_diffrn_measurement_method '\f and \w'
_diffrn_radiation_monochromator graphite
_diffrn_radiation_source 'fine-focus sealed tube'
_diffrn_radiation_type MoK\a
_diffrn_radiation_wavelength 0.71073
_diffrn_reflns_av_R_equivalents 0.021
_diffrn_reflns_av_sigmaI/netI 0.018
_diffrn_reflns_limit_h_max 15
_diffrn_reflns_limit_h_min -15
_diffrn_reflns_limit_k_max 5
_diffrn_reflns_limit_k_min -3
_diffrn_reflns_limit_l_max 23
_diffrn_reflns_limit_l_min -23
_diffrn_reflns_number 6886
_diffrn_reflns_theta_full 27.5
_diffrn_reflns_theta_max 27.5
_diffrn_reflns_theta_min 1.9
_diffrn_standards_decay_% 0
_diffrn_standards_interval_count 0
_diffrn_standards_interval_time 0
_diffrn_standards_number 0
_exptl_absorpt_coefficient_mu 0.410
_exptl_absorpt_correction_T_max 0.945
_exptl_absorpt_correction_T_min 0.908
_exptl_absorpt_correction_type multi-scan
_exptl_absorpt_process_details '(SADABS; Sheldrick, 1996)'
_exptl_crystal_colour Colorless
_exptl_crystal_density_diffrn 1.536
_exptl_crystal_density_method 'not measured'
_exptl_crystal_description Block
_exptl_crystal_F_000 392
_exptl_crystal_size_max 0.24
_exptl_crystal_size_mid 0.18
_exptl_crystal_size_min 0.14
_refine_diff_density_max 0.36
_refine_diff_density_min -0.29
_refine_ls_extinction_method none
_refine_ls_goodness_of_fit_ref 1.19
_refine_ls_hydrogen_treatment constr
_refine_ls_matrix_type full
_refine_ls_number_parameters 118
_refine_ls_number_reflns 1889
_refine_ls_number_restraints 0
_refine_ls_restrained_S_all 1.19
_refine_ls_R_factor_all 0.045
_refine_ls_R_factor_gt 0.033
_refine_ls_shift/su_max 0.001
_refine_ls_shift/su_mean 0.001
_refine_ls_structure_factor_coef Fsqd
_refine_ls_weighting_details 'calc w=1/[\s^2^(Fo^2^)+(0.0923P)^2^+0.077P] where P=(Fo^2^+2Fc^2^)/3'
_refine_ls_weighting_scheme calc
_refine_ls_wR_factor_gt 0.106
_refine_ls_wR_factor_ref 0.145
_reflns_number_gt 1626
_reflns_number_total 1889
_reflns_threshold_expression I>2\s(I)
_cod_data_source_file tk2549.cif
_cod_data_source_block I
_cod_depositor_comments
;
The following automatic conversions were performed:
'_symmetry_cell_setting' value 'Monoclinic' changed to 'monoclinic'
according to '/home/saulius/struct/CIF-dictionaries/cif_core.dic'
dictionary named 'cif_core.dic' version 2.4.1 from
2010-06-29.

'_exptl_absorpt_correction_type' value 'Multi-scan' changed
to 'multi-scan' according to
'/home/saulius/struct/CIF-dictionaries/cif_core.dic' dictionary named
'cif_core.dic' version 2.4.1 from 2010-06-29.

Automatic conversion script
Id: cif_fix_enum 1527 2010-12-29 10:47:43Z saulius 

The following automatic conversions were performed:

'_symmetry_cell_setting' value 'Monoclinic' changed to 'monoclinic'
according to /home/saulius/struct/CIF-dictionaries/cif_core.dic
dictionary named 'cif_core.dic' version 2.4.1 from
2010-06-29.

'_exptl_absorpt_correction_type' value 'Multi-scan'
changed to 'multi-scan' according to
/home/saulius/struct/CIF-dictionaries/cif_core.dic dictionary named
'cif_core.dic' version 2.4.1 from 2010-06-29.

Automatic conversion script
Id: cif_fix_values 1715 2011-07-08 13:25:40Z adriana 
;
_cod_original_cell_volume 828.72(10)
_cod_original_sg_symbol_H-M 'P 21/n'
_cod_database_code 2224034
_cod_database_fobs_code 2224034

loop_
_symmetry_equiv_pos_as_xyz
'x, y, z'
'-x+1/2, y+1/2, -z+1/2'
'-x, -y, -z'
'x-1/2, -y-1/2, z-1/2'

loop_
_atom_site_type_symbol
_atom_site_label
_atom_site_fract_x
_atom_site_fract_y
_atom_site_fract_z
_atom_site_U_iso_or_equiv
_atom_site_adp_type
_atom_site_calc_flag
_atom_site_refinement_flags
_atom_site_occupancy
_atom_site_disorder_assembly
_atom_site_disorder_group
Cl Cl1 0.24556(4) 0.22180(12) 0.67041(2) 0.0464(2) Uani d . 1 . .
O O1 0.51095(11) 0.8482(4) 0.61287(8) 0.0550(4) Uani d . 1 . .
N N1 0.15508(12) 0.2731(3) 0.52950(9) 0.0353(3) Uani d . 1 . .
C C1 0.24476(14) 0.3582(4) 0.57833(9) 0.0319(4) Uani d . 1 . .
C C2 0.34039(13) 0.5468(4) 0.56384(9) 0.0323(4) Uani d . 1 . .
C C3 0.33695(13) 0.6369(4) 0.49061(9) 0.0334(4) Uani d . 1 . .
H H3 0.3977 0.7585 0.4781 0.040 Uiso calc R 1 . .
C C4 0.24263(13) 0.5477(4) 0.43407(9) 0.0324(4) Uani d . 1 . .
C C5 0.23434(16) 0.6341(5) 0.35765(10) 0.0419(4) Uani d . 1 . .
H H5 0.2944 0.7483 0.3424 0.050 Uiso calc R 1 . .
C C6 0.13859(17) 0.5504(5) 0.30635(10) 0.0481(5) Uani d . 1 . .
H H6 0.1334 0.6077 0.2560 0.058 Uiso calc R 1 . .
C C7 0.04727(17) 0.3774(6) 0.32911(11) 0.0493(5) Uani d . 1 . .
H H7 -0.0180 0.3243 0.2935 0.059 Uiso calc R 1 . .
C C8 0.05247(16) 0.2861(5) 0.40222(12) 0.0436(4) Uani d . 1 . .
H H8 -0.0082 0.1699 0.4162 0.052 Uiso calc R 1 . .
C C9 0.15087(13) 0.3697(4) 0.45629(9) 0.0325(4) Uani d . 1 . .
C C10 0.43810(15) 0.6537(5) 0.62315(10) 0.0407(4) Uani d . 1 . .
H H10 0.4432 0.5645 0.6712 0.049 Uiso calc R 1 . .

loop_
_atom_site_aniso_label
_atom_site_aniso_U_11
_atom_site_aniso_U_22
_atom_site_aniso_U_33
_atom_site_aniso_U_12
_atom_site_aniso_U_13
_atom_site_aniso_U_23
Cl1 0.0587(3) 0.0522(3) 0.0308(3) -0.00331(19) 0.0147(2) 0.00444(16)
O1 0.0435(8) 0.0681(10) 0.0499(8) -0.0161(6) 0.0004(6) 0.0003(7)
N1 0.0363(7) 0.0355(7) 0.0355(8) -0.0016(5) 0.0107(6) -0.0029(5)
C1 0.0381(8) 0.0310(8) 0.0283(7) 0.0020(6) 0.0107(6) 0.0004(6)
C2 0.0335(8) 0.0312(8) 0.0321(8) 0.0024(6) 0.0062(6) -0.0007(6)
C3 0.0329(8) 0.0332(8) 0.0349(8) -0.0001(6) 0.0089(6) 0.0018(7)
C4 0.0362(8) 0.0317(8) 0.0299(8) 0.0056(6) 0.0077(6) -0.0005(6)
C5 0.0489(10) 0.0444(9) 0.0332(9) 0.0076(8) 0.0101(7) 0.0039(7)
C6 0.0591(11) 0.0544(11) 0.0289(8) 0.0166(9) 0.0039(8) -0.0021(8)
C7 0.0454(10) 0.0560(11) 0.0407(10) 0.0110(8) -0.0058(8) -0.0141(9)
C8 0.0356(9) 0.0467(10) 0.0466(11) 0.0012(7) 0.0037(8) -0.0120(8)
C9 0.0331(8) 0.0320(8) 0.0329(8) 0.0032(6) 0.0072(6) -0.0052(6)
C10 0.0414(9) 0.0459(10) 0.0332(9) -0.0003(7) 0.0031(7) 0.0017(7)

loop_
_atom_type_symbol
_atom_type_description
_atom_type_scat_dispersion_real
_atom_type_scat_dispersion_imag
_atom_type_scat_source
C C 0.0033 0.0016 'International Tables Vol C Tables 4.2.6.8 and 6.1.1.4'
H H 0.0000 0.0000 'International Tables Vol C Tables 4.2.6.8 and 6.1.1.4'
N N 0.0061 0.0033 'International Tables Vol C Tables 4.2.6.8 and 6.1.1.4'
O O 0.0106 0.0060 'International Tables Vol C Tables 4.2.6.8 and 6.1.1.4'
Cl Cl 0.1484 0.1585 'International Tables Vol C Tables 4.2.6.8 and 6.1.1.4'

loop_
_geom_angle_atom_site_label_1
_geom_angle_atom_site_label_2
_geom_angle_atom_site_label_3
_geom_angle_site_symmetry_1
_geom_angle_site_symmetry_3
_geom_angle
_geom_angle_publ_flag
C1 N1 C9 . . 117.48(14) ?
N1 C1 C2 . . 126.15(15) ?
N1 C1 Cl1 . . 115.14(12) ?
C2 C1 Cl1 . . 118.71(12) ?
C3 C2 C1 . . 116.22(14) ?
C3 C2 C10 . . 120.14(15) ?
C1 C2 C10 . . 123.62(15) ?
C2 C3 C4 . . 120.74(14) ?
C2 C3 H3 . . 119.6 ?
C4 C3 H3 . . 119.6 ?
C3 C4 C5 . . 123.22(15) ?
C3 C4 C9 . . 117.52(14) ?
C5 C4 C9 . . 119.24(15) ?
C6 C5 C4 . . 120.07(17) ?
C6 C5 H5 . . 120.0 ?
C4 C5 H5 . . 120.0 ?
C5 C6 C7 . . 120.28(17) ?
C5 C6 H6 . . 119.9 ?
C7 C6 H6 . . 119.9 ?
C8 C7 C6 . . 121.46(17) ?
C8 C7 H7 . . 119.3 ?
C6 C7 H7 . . 119.3 ?
C7 C8 C9 . . 119.23(18) ?
C7 C8 H8 . . 120.4 ?
C9 C8 H8 . . 120.4 ?
N1 C9 C8 . . 118.45(15) ?
N1 C9 C4 . . 121.83(14) ?
C8 C9 C4 . . 119.71(16) ?
O1 C10 C2 . . 123.76(16) ?
O1 C10 H10 . . 118.1 ?
C2 C10 H10 . . 118.1 ?

loop_
_geom_bond_atom_site_label_1
_geom_bond_atom_site_label_2
_geom_bond_site_symmetry_2
_geom_bond_distance
_geom_bond_publ_flag
Cl1 C1 . 1.7519(16) ?
O1 C10 . 1.196(2) ?
N1 C1 . 1.288(2) ?
N1 C9 . 1.372(2) ?
C1 C2 . 1.423(2) ?
C2 C3 . 1.367(2) ?
C2 C10 . 1.479(2) ?
C3 C4 . 1.406(2) ?
C3 H3 . 0.9300 ?
C4 C5 . 1.411(2) ?
C4 C9 . 1.418(2) ?
C5 C6 . 1.360(3) ?
C5 H5 . 0.9300 ?
C6 C7 . 1.409(3) ?
C6 H6 . 0.9300 ?
C7 C8 . 1.363(3) ?
C7 H7 . 0.9300 ?
C8 C9 . 1.409(2) ?
C8 H8 . 0.9300 ?
C10 H10 . 0.9300 ?

loop_
_geom_torsion_atom_site_label_1
_geom_torsion_atom_site_label_2
_geom_torsion_atom_site_label_3
_geom_torsion_atom_site_label_4
_geom_torsion_site_symmetry_1
_geom_torsion_site_symmetry_2
_geom_torsion_site_symmetry_3
_geom_torsion_site_symmetry_4
_geom_torsion
_geom_torsion_publ_flag
C9 N1 C1 C2 . . . . 0.6(2) ?
C9 N1 C1 Cl1 . . . . -179.13(11) ?
N1 C1 C2 C3 . . . . -1.8(2) ?
Cl1 C1 C2 C3 . . . . 177.90(11) ?
N1 C1 C2 C10 . . . . 176.39(16) ?
Cl1 C1 C2 C10 . . . . -3.9(2) ?
C1 C2 C3 C4 . . . . 0.6(2) ?
C10 C2 C3 C4 . . . . -177.67(14) ?
C2 C3 C4 C5 . . . . 179.92(15) ?
C2 C3 C4 C9 . . . . 1.5(2) ?
C3 C4 C5 C6 . . . . -177.55(16) ?
C9 C4 C5 C6 . . . . 0.8(3) ?
C4 C5 C6 C7 . . . . 0.0(3) ?
C5 C6 C7 C8 . . . . -0.8(3) ?
C6 C7 C8 C9 . . . . 0.7(3) ?
C1 N1 C9 C8 . . . . -178.61(14) ?
C1 N1 C9 C4 . . . . 1.8(2) ?
C7 C8 C9 N1 . . . . -179.43(15) ?
C7 C8 C9 C4 . . . . 0.1(3) ?
C3 C4 C9 N1 . . . . -2.9(2) ?
C5 C4 C9 N1 . . . . 178.69(15) ?
C3 C4 C9 C8 . . . . 177.57(15) ?
C5 C4 C9 C8 . . . . -0.9(2) ?
C3 C2 C10 O1 . . . . 8.2(3) ?
C1 C2 C10 O1 . . . . -170.0(2) ?

loop_
_cod_related_entry_id
_cod_related_entry_database
_cod_related_entry_code
1 ChemSpider 602013
